data_7706827
loop_
_publ_author_name
'Chen, Xue-Meng'
'Huang, Li-Cheng'
'Gao, Wei'

_publ_section_title
;
 One-pot synthesis of cobalt complexes with
 2,6-bis(arylimino)phenoxyl/phenthioxyl ligands and catalysis on isoprene
 polymerization.
;
_journal_issue 15
_journal_name_full 'Dalton transactions (Cambridge, England : 2003)'
_journal_page_first 5218
_journal_page_last 5225
_journal_paper_doi 10.1039/d1dt00371b
_journal_volume 50
_journal_year 2021
_chemical_formula_moiety 'C64 H80 Cl4 Co2 Li2 N4 O2'
_chemical_formula_sum 'C64 H80 Cl4 Co2 Li2 N4 O2'
_chemical_formula_weight 1210.86
_space_group_crystal_system triclinic
_space_group_IT_number 2
_space_group_name_Hall '-P 1'
_space_group_name_H-M_alt 'P -1'
_atom_sites_solution_hydrogens geom
_atom_sites_solution_primary direct
_audit_creation_date 2021-02-26
_audit_creation_method
;
Olex2 1.2
(compiled 2018.05.29 svn.r3508 for OlexSys, GUI svn.r5506)
;
_audit_update_record
;
2021-03-05 deposited with the CCDC.	2021-03-10 downloaded from the CCDC.
;
_cell_angle_alpha 80.2670(10)
_cell_angle_beta 77.5960(10)
_cell_angle_gamma 88.4920(10)
_cell_formula_units_Z 1
_cell_length_a 10.7411(7)
_cell_length_b 11.4789(7)
_cell_length_c 13.3274(8)
_cell_measurement_reflns_used 4166
_cell_measurement_temperature 185(2)
_cell_measurement_theta_max 26.01
_cell_measurement_theta_min 2.59
_cell_volume 1581.67(17)
_computing_cell_refinement 'SAINT v6.45A (Bruker, 2003)'
_computing_data_collection 'Bruker SMART'
_computing_data_reduction 'SAINT v6.45A (Bruker, 2003)'
_computing_molecular_graphics 'Olex2 (Dolomanov et al., 2009)'
_computing_publication_material 'Olex2 (Dolomanov et al., 2009)'
_computing_structure_refinement 'ShelXL (Sheldrick, 2015)'
_computing_structure_solution 'ShelXS-1997 (Sheldrick, 2008)'
_diffrn_ambient_temperature 184.65
_diffrn_measured_fraction_theta_full 0.980
_diffrn_measured_fraction_theta_max 0.973
_diffrn_measurement_device_type 'CCD area detector'
_diffrn_measurement_method 'phi and omega scans'
_diffrn_radiation_monochromator graphite
_diffrn_radiation_type MoK\a
_diffrn_radiation_wavelength 0.71073
_diffrn_reflns_av_R_equivalents 0.0141
_diffrn_reflns_av_unetI/netI 0.0319
_diffrn_reflns_Laue_measured_fraction_full 0.980
_diffrn_reflns_Laue_measured_fraction_max 0.973
_diffrn_reflns_limit_h_max 11
_diffrn_reflns_limit_h_min -13
_diffrn_reflns_limit_k_max 12
_diffrn_reflns_limit_k_min -14
_diffrn_reflns_limit_l_max 15
_diffrn_reflns_limit_l_min -16
_diffrn_reflns_number 8499
_diffrn_reflns_point_group_measured_fraction_full 0.980
_diffrn_reflns_point_group_measured_fraction_max 0.973
_diffrn_reflns_theta_full 25.242
_diffrn_reflns_theta_max 26.022
_diffrn_reflns_theta_min 1.800
_exptl_absorpt_coefficient_mu 0.738
_exptl_absorpt_correction_type none
_exptl_crystal_colour 'clear greenish green'
_exptl_crystal_colour_lustre clear
_exptl_crystal_colour_modifier greenish
_exptl_crystal_colour_primary green
_exptl_crystal_density_diffrn 1.271
_exptl_crystal_density_method 'not measured'
_exptl_crystal_description block
_exptl_crystal_F_000 636
_exptl_crystal_size_max 0.16
_exptl_crystal_size_mid 0.15
_exptl_crystal_size_min 0.12
_refine_diff_density_max 1.370
_refine_diff_density_min -0.575
_refine_diff_density_rms 0.069
_refine_ls_extinction_method none
_refine_ls_goodness_of_fit_ref 1.039
_refine_ls_hydrogen_treatment constr
_refine_ls_matrix_type full
_refine_ls_number_parameters 354
_refine_ls_number_reflns 6067
_refine_ls_number_restraints 18
_refine_ls_restrained_S_all 1.038
_refine_ls_R_factor_all 0.0493
_refine_ls_R_factor_gt 0.0422
_refine_ls_shift/su_max 0.000
_refine_ls_shift/su_mean 0.000
_refine_ls_structure_factor_coef Fsqd
_refine_ls_weighting_details 'w=1/[\s^2^(Fo^2^)+(0.0698P)^2^+0.8636P] where P=(Fo^2^+2Fc^2^)/3'
_refine_ls_weighting_scheme calc
_refine_ls_wR_factor_gt 0.1158
_refine_ls_wR_factor_ref 0.1212
_reflns_Friedel_coverage 0.000
_reflns_number_gt 5191
_reflns_number_total 6067
_reflns_threshold_expression 'I > 2\s(I)'
_cod_data_source_file d1dt00371b2.cif
_cod_data_source_block Complex_3b
_cod_depositor_comments 'Adding full bibliography for 7706827--7706830.cif.'
_cod_database_code 7706827
_shelx_shelxl_version_number 2014/7
_shelx_space_group_comment
;
The symmetry employed for this shelxl refinement is uniquely defined
by the following loop, which should always be used as a source of
symmetry information in preference to the above space-group names.
They are only intended as comments.
;
_shelx_estimated_absorpt_t_max 0.917
_shelx_estimated_absorpt_t_min 0.891
_olex2_refinement_description
;
1. Fixed Uiso
 At 1.2 times of:
  All C(H) groups, All C(H,H) groups
 At 1.5 times of:
  All C(H,H,H) groups
2. Uiso/Uaniso restraints and constraints
Uanis(N1) = Uanis(N2)
3. Rigid body (RIGU) restrains
 C21, N1, C8
 with sigma for 1-2 distances of 0.004 and sigma for 1-3 distances of 0.004
 C7, N2, C9
 with sigma for 1-2 distances of 0.004 and sigma for 1-3 distances of 0.004
4.a Ternary CH refined with riding coordinates:
 C15(H15), C18(H18), C27(H27), C30(H30)
4.b Secondary CH2 refined with riding coordinates:
 C8(H8A,H8B)
4.c Aromatic/amide H refined with riding coordinates:
 C3(H3), C4(H4), C5(H5), C7(H7), C11(H11), C12(H12), C13(H13), C23(H23),
 C24(H24), C25(H25)
4.d Idealised Me refined as rotating group:
 C16(H16A,H16B,H16C), C17(H17A,H17B,H17C), C19(H19A,H19B,H19C), C20(H20A,H20B,
 H20C), C28(H28A,H28B,H28C), C29(H29A,H29B,H29C), C31(H31A,H31B,H31C), C32(H32A,
 H32B,H32C)
;
_olex2_submission_special_instructions 'No special instructions were received'

loop_
_space_group_symop_operation_xyz
'x, y, z'
'-x, -y, -z'

loop_
_atom_site_label
_atom_site_type_symbol
_atom_site_fract_x
_atom_site_fract_y
_atom_site_fract_z
_atom_site_U_iso_or_equiv
_atom_site_adp_type
_atom_site_occupancy
_atom_site_site_symmetry_order
_atom_site_calc_flag
_atom_site_refinement_flags_posn
_atom_site_refinement_flags_adp
_atom_site_refinement_flags_occupancy
_atom_site_disorder_assembly
_atom_site_disorder_group
C1 C 0.1308(2) 0.0827(2) 0.06090(18) 0.0247(5) Uani 1 1 d . . . . .
C2 C 0.0879(2) 0.1525(2) -0.02247(18) 0.0267(5) Uani 1 1 d . . . . .
C3 C -0.0378(2) 0.1872(2) -0.0106(2) 0.0309(5) Uani 1 1 d . . . . .
H3 H -0.0652 0.2332 -0.0680 0.037 Uiso 1 1 calc R . . . .
C4 C -0.1257(2) 0.1565(2) 0.0839(2) 0.0325(6) Uani 1 1 d . . . . .
H4 H -0.2123 0.1795 0.0904 0.039 Uiso 1 1 calc R . . . .
C5 C -0.0843(2) 0.0926(2) 0.1667(2) 0.0315(5) Uani 1 1 d . . . . .
H5 H -0.1427 0.0740 0.2319 0.038 Uiso 1 1 calc R . . . .
C6 C 0.0434(2) 0.0533(2) 0.15799(18) 0.0254(5) Uani 1 1 d . . . . .
C7 C 0.0755(2) -0.0122(2) 0.25116(18) 0.0266(5) Uani 1 1 d . U . . .
H7 H 0.0120 -0.0162 0.3135 0.032 Uiso 1 1 calc R . . . .
C8 C 0.1799(2) 0.1824(2) -0.12607(19) 0.0298(5) Uani 1 1 d . U . . .
H8A H 0.2024 0.1088 -0.1550 0.036 Uiso 1 1 calc R . . . .
H8B H 0.1372 0.2351 -0.1749 0.036 Uiso 1 1 calc R . . . .
C9 C 0.1935(2) -0.1180(2) 0.36391(18) 0.0277(5) Uani 1 1 d . U . . .
C10 C 0.1662(2) -0.2386(2) 0.39892(19) 0.0303(5) Uani 1 1 d . . . . .
C11 C 0.1732(3) -0.2829(3) 0.5016(2) 0.0388(6) Uani 1 1 d . . . . .
H11 H 0.1521 -0.3635 0.5289 0.047 Uiso 1 1 calc R . . . .
C12 C 0.2100(3) -0.2125(3) 0.5646(2) 0.0430(7) Uani 1 1 d . . . . .
H12 H 0.2126 -0.2445 0.6346 0.052 Uiso 1 1 calc R . . . .
C13 C 0.2431(3) -0.0952(3) 0.5257(2) 0.0422(7) Uani 1 1 d . . . . .
H13 H 0.2710 -0.0480 0.5689 0.051 Uiso 1 1 calc R . . . .
C14 C 0.2361(2) -0.0454(2) 0.4240(2) 0.0333(6) Uani 1 1 d . . . . .
C15 C 0.1263(3) -0.3172(2) 0.3302(2) 0.0336(6) Uani 1 1 d . . . . .
H15 H 0.1534 -0.2768 0.2563 0.040 Uiso 1 1 calc R . . . .
C16 C -0.0174(3) -0.3310(3) 0.3539(3) 0.0555(8) Uani 1 1 d . . . . .
H16A H -0.0472 -0.3680 0.4268 0.083 Uiso 1 1 calc GR . . . .
H16B H -0.0416 -0.3809 0.3082 0.083 Uiso 1 1 calc GR . . . .
H16C H -0.0563 -0.2531 0.3421 0.083 Uiso 1 1 calc GR . . . .
C17 C 0.1886(4) -0.4387(3) 0.3390(3) 0.0543(8) Uani 1 1 d . . . . .
H17A H 0.2815 -0.4290 0.3239 0.082 Uiso 1 1 calc GR . . . .
H17B H 0.1646 -0.4827 0.2889 0.082 Uiso 1 1 calc GR . . . .
H17C H 0.1596 -0.4824 0.4097 0.082 Uiso 1 1 calc GR . . . .
C18 C 0.2736(3) 0.0837(3) 0.3821(2) 0.0405(6) Uani 1 1 d . . . . .
H18 H 0.2812 0.0962 0.3049 0.049 Uiso 1 1 calc R . . . .
C19 C 0.1690(4) 0.1662(3) 0.4264(3) 0.0631(10) Uani 1 1 d . . . . .
H19A H 0.0897 0.1503 0.4056 0.095 Uiso 1 1 calc GR . . . .
H19B H 0.1954 0.2486 0.3993 0.095 Uiso 1 1 calc GR . . . .
H19C H 0.1550 0.1522 0.5026 0.095 Uiso 1 1 calc GR . . . .
C20 C 0.4019(3) 0.1151(3) 0.4015(3) 0.0612(9) Uani 1 1 d . . . . .
H20A H 0.3960 0.1091 0.4766 0.092 Uiso 1 1 calc GR . . . .
H20B H 0.4258 0.1961 0.3668 0.092 Uiso 1 1 calc GR . . . .
H20C H 0.4665 0.0603 0.3736 0.092 Uiso 1 1 calc GR . . . .
C21 C 0.3031(2) 0.3631(2) -0.14700(19) 0.0279(5) Uani 1 1 d . U . . .
C22 C 0.3379(2) 0.4112(2) -0.25311(19) 0.0310(5) Uani 1 1 d . . . . .
C23 C 0.3548(3) 0.5331(2) -0.2781(2) 0.0433(7) Uani 1 1 d . . . . .
H23 H 0.3776 0.5691 -0.3492 0.052 Uiso 1 1 calc R . . . .
C24 C 0.3390(3) 0.6032(3) -0.2014(3) 0.0515(8) Uani 1 1 d . . . . .
H24 H 0.3531 0.6861 -0.2203 0.062 Uiso 1 1 calc R . . . .
C25 C 0.3029(3) 0.5529(3) -0.0976(2) 0.0458(7) Uani 1 1 d . . . . .
H25 H 0.2903 0.6021 -0.0457 0.055 Uiso 1 1 calc R . . . .
C26 C 0.2847(3) 0.4314(2) -0.0680(2) 0.0347(6) Uani 1 1 d . . . . .
C27 C 0.2479(3) 0.3772(3) 0.0470(2) 0.0390(6) Uani 1 1 d . . . . .
H27 H 0.2384 0.2900 0.0514 0.047 Uiso 1 1 calc R . . . .
C28 C 0.3529(3) 0.3974(3) 0.1038(2) 0.0494(7) Uani 1 1 d . . . . .
H28A H 0.4343 0.3700 0.0668 0.074 Uiso 1 1 calc GR . . . .
H28B H 0.3321 0.3533 0.1751 0.074 Uiso 1 1 calc GR . . . .
H28C H 0.3595 0.4819 0.1060 0.074 Uiso 1 1 calc GR . . . .
C29 C 0.1205(3) 0.4232(4) 0.0993(3) 0.0606(9) Uani 1 1 d . . . . .
H29A H 0.1274 0.5085 0.0977 0.091 Uiso 1 1 calc GR . . . .
H29B H 0.0971 0.3830 0.1717 0.091 Uiso 1 1 calc GR . . . .
H29C H 0.0549 0.4077 0.0620 0.091 Uiso 1 1 calc GR . . . .
C30 C 0.3622(2) 0.3322(2) -0.33654(19) 0.0317(6) Uani 1 1 d . . . . .
H30 H 0.3005 0.2644 -0.3126 0.038 Uiso 1 1 calc R . . . .
C31 C 0.4963(3) 0.2817(3) -0.3489(2) 0.0553(9) Uani 1 1 d . . . . .
H31A H 0.5590 0.3463 -0.3729 0.083 Uiso 1 1 calc GR . . . .
H31B H 0.5083 0.2280 -0.4000 0.083 Uiso 1 1 calc GR . . . .
H31C H 0.5078 0.2382 -0.2816 0.083 Uiso 1 1 calc GR . . . .
C32 C 0.3416(3) 0.3949(3) -0.4419(2) 0.0416(7) Uani 1 1 d . . . . .
H32A H 0.2569 0.4307 -0.4330 0.062 Uiso 1 1 calc GR . . . .
H32B H 0.3477 0.3376 -0.4895 0.062 Uiso 1 1 calc GR . . . .
H32C H 0.4068 0.4566 -0.4709 0.062 Uiso 1 1 calc GR . . . .
Cl2 Cl 0.38581(6) -0.24391(5) 0.09104(5) 0.03251(16) Uani 1 1 d . . . . .
Cl1 Cl 0.50886(6) 0.02004(6) 0.14121(5) 0.03712(17) Uani 1 1 d . . . . .
Co1 Co 0.32355(3) -0.06822(3) 0.13678(2) 0.02632(12) Uani 1 1 d . . . . .
Li1 Li 0.4036(4) 0.1350(4) -0.0455(4) 0.0350(10) Uani 1 1 d . . . . .
N2 N 0.18078(17) -0.06613(15) 0.25940(14) 0.0196(3) Uani 1 1 d . U . . .
N1 N 0.29591(17) 0.23968(16) -0.11943(14) 0.0196(3) Uani 1 1 d . U . . .
O1 O 0.25151(15) 0.04962(14) 0.04576(12) 0.0276(4) Uani 1 1 d . . . . .

loop_
_atom_site_aniso_label
_atom_site_aniso_U_11
_atom_site_aniso_U_22
_atom_site_aniso_U_33
_atom_site_aniso_U_23
_atom_site_aniso_U_13
_atom_site_aniso_U_12
C1 0.0248(12) 0.0219(11) 0.0281(12) -0.0054(9) -0.0066(9) 0.0000(9)
C2 0.0298(12) 0.0249(12) 0.0260(12) -0.0026(9) -0.0084(10) -0.0020(10)
C3 0.0315(13) 0.0297(13) 0.0334(13) -0.0021(10) -0.0138(10) 0.0023(10)
C4 0.0263(13) 0.0337(13) 0.0386(14) -0.0063(11) -0.0094(11) 0.0055(10)
C5 0.0277(13) 0.0329(13) 0.0317(13) -0.0062(10) -0.0011(10) 0.0013(10)
C6 0.0264(12) 0.0232(11) 0.0265(12) -0.0045(9) -0.0055(9) 0.0012(9)
C7 0.0249(11) 0.0294(12) 0.0234(11) -0.0043(9) -0.0001(9) -0.0011(9)
C8 0.0313(13) 0.0312(13) 0.0267(12) -0.0006(10) -0.0084(10) -0.0064(10)
C9 0.0256(12) 0.0345(13) 0.0216(11) -0.0032(9) -0.0039(9) 0.0064(10)
C10 0.0281(12) 0.0352(14) 0.0255(12) -0.0021(10) -0.0041(10) 0.0043(10)
C11 0.0463(16) 0.0379(15) 0.0281(13) 0.0017(11) -0.0056(11) 0.0075(12)
C12 0.0530(18) 0.0522(18) 0.0240(13) -0.0033(12) -0.0124(12) 0.0155(14)
C13 0.0479(17) 0.0526(18) 0.0310(14) -0.0150(13) -0.0136(12) 0.0087(14)
C14 0.0319(13) 0.0396(14) 0.0288(13) -0.0095(11) -0.0052(10) 0.0056(11)
C15 0.0403(15) 0.0329(13) 0.0258(12) 0.0008(10) -0.0074(11) -0.0032(11)
C16 0.0445(18) 0.077(2) 0.0493(19) -0.0143(17) -0.0152(15) -0.0075(16)
C17 0.072(2) 0.0365(16) 0.064(2) -0.0137(15) -0.0324(18) 0.0068(15)
C18 0.0469(17) 0.0392(15) 0.0384(15) -0.0144(12) -0.0092(12) 0.0002(13)
C19 0.062(2) 0.0445(19) 0.083(3) -0.0214(18) -0.0070(19) 0.0076(16)
C20 0.058(2) 0.065(2) 0.067(2) -0.0247(18) -0.0157(17) -0.0115(17)
C21 0.0270(12) 0.0260(12) 0.0304(13) -0.0027(10) -0.0072(10) 0.0016(9)
C22 0.0319(13) 0.0301(13) 0.0300(13) -0.0011(10) -0.0070(10) -0.0007(10)
C23 0.0582(19) 0.0331(15) 0.0351(15) 0.0024(12) -0.0084(13) -0.0020(13)
C24 0.075(2) 0.0258(14) 0.0525(19) 0.0007(13) -0.0170(16) -0.0017(14)
C25 0.067(2) 0.0310(14) 0.0436(17) -0.0113(12) -0.0169(15) 0.0028(13)
C26 0.0397(15) 0.0336(14) 0.0322(14) -0.0060(11) -0.0102(11) 0.0008(11)
C27 0.0505(17) 0.0374(15) 0.0299(14) -0.0082(11) -0.0083(12) -0.0034(12)
C28 0.0561(19) 0.0567(19) 0.0387(16) -0.0107(14) -0.0158(14) 0.0041(15)
C29 0.053(2) 0.089(3) 0.0413(18) -0.0212(18) -0.0062(15) 0.0019(19)
C30 0.0330(14) 0.0334(13) 0.0261(13) -0.0014(10) -0.0031(10) -0.0027(11)
C31 0.0476(18) 0.080(2) 0.0414(17) -0.0191(16) -0.0122(14) 0.0255(17)
C32 0.0441(16) 0.0464(16) 0.0318(14) 0.0019(12) -0.0084(12) -0.0084(13)
Cl2 0.0339(3) 0.0268(3) 0.0360(3) -0.0072(2) -0.0044(2) 0.0026(2)
Cl1 0.0296(3) 0.0392(4) 0.0428(4) -0.0146(3) -0.0018(3) -0.0026(3)
Co1 0.02512(19) 0.02631(19) 0.02533(19) -0.00144(13) -0.00332(13) 0.00449(13)
Li1 0.027(2) 0.030(2) 0.045(3) -0.0043(19) -0.0040(18) 0.0053(17)
N2 0.0204(6) 0.0183(6) 0.0186(6) 0.0003(5) -0.0035(5) -0.0001(5)
N1 0.0204(6) 0.0183(6) 0.0186(6) 0.0003(5) -0.0035(5) -0.0001(5)
O1 0.0241(8) 0.0290(9) 0.0254(8) 0.0024(7) -0.0019(7) 0.0047(7)

loop_
_atom_type_symbol
_atom_type_description
_atom_type_scat_dispersion_real
_atom_type_scat_dispersion_imag
_atom_type_scat_source
C C 0.0033 0.0016 'International Tables Vol C Tables 4.2.6.8 and 6.1.1.4'
H H 0.0000 0.0000 'International Tables Vol C Tables 4.2.6.8 and 6.1.1.4'
Cl Cl 0.1484 0.1585 'International Tables Vol C Tables 4.2.6.8 and 6.1.1.4'
Co Co 0.3494 0.9721 'International Tables Vol C Tables 4.2.6.8 and 6.1.1.4'
Li Li -0.0003 0.0001 'International Tables Vol C Tables 4.2.6.8 and 6.1.1.4'
N N 0.0061 0.0033 'International Tables Vol C Tables 4.2.6.8 and 6.1.1.4'
O O 0.0106 0.0060 'International Tables Vol C Tables 4.2.6.8 and 6.1.1.4'

loop_
_geom_angle_atom_site_label_1
_geom_angle_atom_site_label_2
_geom_angle_atom_site_label_3
_geom_angle
_geom_angle_site_symmetry_1
_geom_angle_site_symmetry_3
_geom_angle_publ_flag
C2 C1 C6 118.5(2) . . ?
O1 C1 C2 118.5(2) . . ?
O1 C1 C6 123.0(2) . . ?
C1 C2 C8 118.7(2) . . ?
C3 C2 C1 120.4(2) . . ?
C3 C2 C8 120.8(2) . . ?
C2 C3 H3 119.2 . . ?
C2 C3 C4 121.7(2) . . ?
C4 C3 H3 119.2 . . ?
C3 C4 H4 120.7 . . ?
C5 C4 C3 118.6(2) . . ?
C5 C4 H4 120.7 . . ?
C4 C5 H5 119.1 . . ?
C4 C5 C6 121.8(2) . . ?
C6 C5 H5 119.1 . . ?
C1 C6 C7 124.6(2) . . ?
C5 C6 C1 118.9(2) . . ?
C5 C6 C7 116.5(2) . . ?
C6 C7 H7 116.3 . . ?
N2 C7 C6 127.3(2) . . ?
N2 C7 H7 116.3 . . ?
C2 C8 H8A 108.9 . . ?
C2 C8 H8B 108.9 . . ?
H8A C8 H8B 107.7 . . ?
N1 C8 C2 113.26(19) . . ?
N1 C8 H8A 108.9 . . ?
N1 C8 H8B 108.9 . . ?
C10 C9 N2 119.0(2) . . ?
C14 C9 C10 122.9(2) . . ?
C14 C9 N2 118.1(2) . . ?
C9 C10 C15 122.0(2) . . ?
C11 C10 C9 116.8(2) . . ?
C11 C10 C15 121.1(2) . . ?
C10 C11 H11 119.2 . . ?
C12 C11 C10 121.6(3) . . ?
C12 C11 H11 119.2 . . ?
C11 C12 H12 120.0 . . ?
C11 C12 C13 120.0(2) . . ?
C13 C12 H12 120.0 . . ?
C12 C13 H13 119.5 . . ?
C12 C13 C14 120.9(3) . . ?
C14 C13 H13 119.5 . . ?
C9 C14 C13 117.5(3) . . ?
C9 C14 C18 122.2(2) . . ?
C13 C14 C18 120.4(2) . . ?
C10 C15 H15 107.6 . . ?
C10 C15 C17 113.4(2) . . ?
C16 C15 C10 110.5(2) . . ?
C16 C15 H15 107.6 . . ?
C16 C15 C17 110.0(3) . . ?
C17 C15 H15 107.6 . . ?
C15 C16 H16A 109.5 . . ?
C15 C16 H16B 109.5 . . ?
C15 C16 H16C 109.5 . . ?
H16A C16 H16B 109.5 . . ?
H16A C16 H16C 109.5 . . ?
H16B C16 H16C 109.5 . . ?
C15 C17 H17A 109.5 . . ?
C15 C17 H17B 109.5 . . ?
C15 C17 H17C 109.5 . . ?
H17A C17 H17B 109.5 . . ?
H17A C17 H17C 109.5 . . ?
H17B C17 H17C 109.5 . . ?
C14 C18 H18 107.3 . . ?
C14 C18 C19 110.8(2) . . ?
C19 C18 H18 107.3 . . ?
C20 C18 C14 112.6(3) . . ?
C20 C18 H18 107.3 . . ?
C20 C18 C19 111.2(3) . . ?
C18 C19 H19A 109.5 . . ?
C18 C19 H19B 109.5 . . ?
C18 C19 H19C 109.5 . . ?
H19A C19 H19B 109.5 . . ?
H19A C19 H19C 109.5 . . ?
H19B C19 H19C 109.5 . . ?
C18 C20 H20A 109.5 . . ?
C18 C20 H20B 109.5 . . ?
C18 C20 H20C 109.5 . . ?
H20A C20 H20B 109.5 . . ?
H20A C20 H20C 109.5 . . ?
H20B C20 H20C 109.5 . . ?
C22 C21 N1 117.9(2) . . ?
C26 C21 C22 123.2(2) . . ?
C26 C21 N1 118.7(2) . . ?
C21 C22 C30 121.2(2) . . ?
C23 C22 C21 116.9(2) . . ?
C23 C22 C30 121.8(2) . . ?
C22 C23 H23 119.3 . . ?
C24 C23 C22 121.3(3) . . ?
C24 C23 H23 119.3 . . ?
C23 C24 H24 119.9 . . ?
C25 C24 C23 120.3(3) . . ?
C25 C24 H24 119.9 . . ?
C24 C25 H25 119.6 . . ?
C24 C25 C26 120.9(3) . . ?
C26 C25 H25 119.6 . . ?
C21 C26 C27 122.4(2) . . ?
C25 C26 C21 117.5(2) . . ?
C25 C26 C27 120.2(2) . . ?
C26 C27 H27 107.6 . . ?
C26 C27 C28 111.1(2) . . ?
C28 C27 H27 107.6 . . ?
C29 C27 C26 111.5(3) . . ?
C29 C27 H27 107.6 . . ?
C29 C27 C28 111.3(2) . . ?
C27 C28 H28A 109.5 . . ?
C27 C28 H28B 109.5 . . ?
C27 C28 H28C 109.5 . . ?
H28A C28 H28B 109.5 . . ?
H28A C28 H28C 109.5 . . ?
H28B C28 H28C 109.5 . . ?
C27 C29 H29A 109.5 . . ?
C27 C29 H29B 109.5 . . ?
C27 C29 H29C 109.5 . . ?
H29A C29 H29B 109.5 . . ?
H29A C29 H29C 109.5 . . ?
H29B C29 H29C 109.5 . . ?
C22 C30 H30 107.6 . . ?
C31 C30 C22 110.9(2) . . ?
C31 C30 H30 107.6 . . ?
C32 C30 C22 113.2(2) . . ?
C32 C30 H30 107.6 . . ?
C32 C30 C31 109.7(2) . . ?
C30 C31 H31A 109.5 . . ?
C30 C31 H31B 109.5 . . ?
C30 C31 H31C 109.5 . . ?
H31A C31 H31B 109.5 . . ?
H31A C31 H31C 109.5 . . ?
H31B C31 H31C 109.5 . . ?
C30 C32 H32A 109.5 . . ?
C30 C32 H32B 109.5 . . ?
C30 C32 H32C 109.5 . . ?
H32A C32 H32B 109.5 . . ?
H32A C32 H32C 109.5 . . ?
H32B C32 H32C 109.5 . . ?
Co1 Cl2 Li1 79.40(10) . 2_655 ?
Co1 Cl1 Li1 81.15(11) . 2_655 ?
Cl2 Co1 Cl1 103.72(3) . . ?
Cl2 Co1 Li1 54.22(9) . 2_655 ?
Cl1 Co1 Li1 51.47(9) . 2_655 ?
N2 Co1 Cl2 118.18(5) . . ?
N2 Co1 Cl1 116.41(6) . . ?
N2 Co1 Li1 149.91(10) . 2_655 ?
O1 Co1 Cl2 121.22(6) . . ?
O1 Co1 Cl1 102.08(6) . . ?
O1 Co1 Li1 114.04(10) . 2_655 ?
O1 Co1 N2 94.83(7) . . ?
Cl2 Li1 Co1 46.38(7) 2_655 2_655 ?
Cl1 Li1 Cl2 92.14(14) 2_655 2_655 ?
Cl1 Li1 Co1 47.37(8) 2_655 2_655 ?
N1 Li1 Cl2 103.49(19) . 2_655 ?
N1 Li1 Cl1 111.6(2) . 2_655 ?
N1 Li1 Co1 125.4(2) . 2_655 ?
N1 Li1 O1 90.80(19) . . ?
O1 Li1 Cl2 157.2(3) . 2_655 ?
O1 Li1 Cl1 99.02(19) . 2_655 ?
O1 Li1 Co1 135.53(19) . 2_655 ?
C7 N2 C9 116.63(19) . . ?
C7 N2 Co1 121.80(15) . . ?
C9 N2 Co1 121.42(14) . . ?
C8 N1 Li1 112.92(19) . . ?
C21 N1 C8 117.10(19) . . ?
C21 N1 Li1 128.6(2) . . ?
C1 O1 Co1 125.86(14) . . ?
C1 O1 Li1 128.74(19) . . ?
Co1 O1 Li1 103.22(15) . . ?

loop_
_geom_bond_atom_site_label_1
_geom_bond_atom_site_label_2
_geom_bond_distance
_geom_bond_site_symmetry_2
_geom_bond_publ_flag
C1 C2 1.410(3) . ?
C1 C6 1.420(3) . ?
C1 O1 1.324(3) . ?
C2 C3 1.382(3) . ?
C2 C8 1.507(3) . ?
C3 H3 0.9500 . ?
C3 C4 1.399(4) . ?
C4 H4 0.9500 . ?
C4 C5 1.370(4) . ?
C5 H5 0.9500 . ?
C5 C6 1.420(3) . ?
C6 C7 1.443(3) . ?
C7 H7 0.9500 . ?
C7 N2 1.292(3) . ?
C8 H8A 0.9900 . ?
C8 H8B 0.9900 . ?
C8 N1 1.451(3) . ?
C9 C10 1.402(4) . ?
C9 C14 1.396(4) . ?
C9 N2 1.453(3) . ?
C10 C11 1.394(4) . ?
C10 C15 1.518(4) . ?
C11 H11 0.9500 . ?
C11 C12 1.379(4) . ?
C12 H12 0.9500 . ?
C12 C13 1.385(4) . ?
C13 H13 0.9500 . ?
C13 C14 1.396(4) . ?
C14 C18 1.526(4) . ?
C15 H15 1.0000 . ?
C15 C16 1.514(4) . ?
C15 C17 1.529(4) . ?
C16 H16A 0.9800 . ?
C16 H16B 0.9800 . ?
C16 H16C 0.9800 . ?
C17 H17A 0.9800 . ?
C17 H17B 0.9800 . ?
C17 H17C 0.9800 . ?
C18 H18 1.0000 . ?
C18 C19 1.535(4) . ?
C18 C20 1.518(4) . ?
C19 H19A 0.9800 . ?
C19 H19B 0.9800 . ?
C19 H19C 0.9800 . ?
C20 H20A 0.9800 . ?
C20 H20B 0.9800 . ?
C20 H20C 0.9800 . ?
C21 C22 1.402(3) . ?
C21 C26 1.394(4) . ?
C21 N1 1.402(3) . ?
C22 C23 1.390(4) . ?
C22 C30 1.526(4) . ?
C23 H23 0.9500 . ?
C23 C24 1.384(4) . ?
C24 H24 0.9500 . ?
C24 C25 1.382(4) . ?
C25 H25 0.9500 . ?
C25 C26 1.391(4) . ?
C26 C27 1.525(4) . ?
C27 H27 1.0000 . ?
C27 C28 1.528(4) . ?
C27 C29 1.520(4) . ?
C28 H28A 0.9800 . ?
C28 H28B 0.9800 . ?
C28 H28C 0.9800 . ?
C29 H29A 0.9800 . ?
C29 H29B 0.9800 . ?
C29 H29C 0.9800 . ?
C30 H30 1.0000 . ?
C30 C31 1.525(4) . ?
C30 C32 1.523(4) . ?
C31 H31A 0.9800 . ?
C31 H31B 0.9800 . ?
C31 H31C 0.9800 . ?
C32 H32A 0.9800 . ?
C32 H32B 0.9800 . ?
C32 H32C 0.9800 . ?
Cl2 Co1 2.2485(7) . ?
Cl2 Li1 2.520(4) 2_655 ?
Cl1 Co1 2.2735(7) . ?
Cl1 Li1 2.417(4) 2_655 ?
Co1 Li1 3.053(4) 2_655 ?
Co1 N2 1.9893(18) . ?
Co1 O1 1.9218(16) . ?
Li1 Cl2 2.520(4) 2_655 ?
Li1 Cl1 2.417(4) 2_655 ?
Li1 Co1 3.053(4) 2_655 ?
Li1 N1 1.942(5) . ?
Li1 O1 1.984(5) . ?
